data_7040335
loop_
_publ_author_name
'Gabr, Moustafa T.'
'Pigge, F. Christopher'

_publ_section_title
;
 A selective fluorescent sensor for Zn(2+) based on aggregation-induced
 emission (AIE) activity and metal chelating ability of
 bis(2-pyridyl)diphenylethylene.
;
_journal_issue 36
_journal_name_full 'Dalton transactions (Cambridge, England : 2003)'
_journal_page_first 14039
_journal_page_last 14043
_journal_paper_doi 10.1039/c6dt02657e
_journal_volume 45
_journal_year 2016
_chemical_formula_moiety 'C28 H24 N2 O4 Zn'
_chemical_formula_sum 'C28 H24 N2 O4 Zn'
_chemical_formula_weight 517.86
_space_group_crystal_system monoclinic
_space_group_IT_number 14
_space_group_name_Hall '-P 2ybc'
_space_group_name_H-M_alt 'P 1 21/c 1'
_symmetry_space_group_name_Hall '-P 2ybc'
_symmetry_space_group_name_H-M 'P 1 21/c 1'
_atom_sites_solution_hydrogens geom
_audit_creation_date 2016-02-16
_audit_creation_method
;
Olex2 1.2
(compiled 2015.09.30 svn.r3233 for OlexSys, GUI svn.r5103)
;
_audit_update_record
;
2016-06-18 deposited with the CCDC.
2016-08-16 downloaded from the CCDC.
;
_cell_angle_alpha 90
_cell_angle_beta 90.404(4)
_cell_angle_gamma 90
_cell_formula_units_Z 4
_cell_length_a 8.5965(9)
_cell_length_b 18.1619(18)
_cell_length_c 15.3006(15)
_cell_measurement_reflns_used 28074
_cell_measurement_temperature 190(2)
_cell_measurement_theta_max 55.02
_cell_measurement_theta_min 1.00
_cell_volume 2388.8(4)
_computing_molecular_graphics 'Olex2 (Dolomanov et al., 2009)'
_computing_publication_material 'Olex2 (Dolomanov et al., 2009)'
_computing_structure_refinement 'ShelXL (Sheldrick, 2015)'
_computing_structure_solution 'ShelXT (Sheldrick, 2015)'
_diffrn_ambient_temperature 190.15
_diffrn_measured_fraction_theta_full 0.998
_diffrn_measured_fraction_theta_max 0.994
_diffrn_measurement_device_type Enraf-Nonius
_diffrn_radiation_type MoK\a
_diffrn_radiation_wavelength 0.71073
_diffrn_reflns_av_R_equivalents 0.0262
_diffrn_reflns_av_unetI/netI 0.0213
_diffrn_reflns_Laue_measured_fraction_full 0.998
_diffrn_reflns_Laue_measured_fraction_max 0.994
_diffrn_reflns_limit_h_max 11
_diffrn_reflns_limit_h_min -11
_diffrn_reflns_limit_k_max 23
_diffrn_reflns_limit_k_min -22
_diffrn_reflns_limit_l_max 19
_diffrn_reflns_limit_l_min -19
_diffrn_reflns_number 27531
_diffrn_reflns_point_group_measured_fraction_full 0.998
_diffrn_reflns_point_group_measured_fraction_max 0.994
_diffrn_reflns_theta_full 25.242
_diffrn_reflns_theta_max 27.509
_diffrn_reflns_theta_min 2.889
_exptl_absorpt_coefficient_mu 1.066
_exptl_absorpt_correction_T_max 0.7456
_exptl_absorpt_correction_T_min 0.6945
_exptl_absorpt_correction_type multi-scan
_exptl_absorpt_process_details
;
SADABS-2014/5 (Bruker,2014/5) was used for absorption correction.
wR2(int) was 0.0503 before and 0.0384 after correction.
The Ratio of minimum to maximum transmission is 0.9315.
The \l/2 correction factor is 0.00150.
;
_exptl_crystal_colour colourless
_exptl_crystal_colour_primary colourless
_exptl_crystal_density_diffrn 1.440
_exptl_crystal_description irregular
_exptl_crystal_F_000 1072
_exptl_crystal_preparation ', Luminescent'
_exptl_crystal_size_max 0.29
_exptl_crystal_size_mid 0.24
_exptl_crystal_size_min 0.18
_refine_diff_density_max 0.446
_refine_diff_density_min -0.277
_refine_diff_density_rms 0.051
_refine_ls_extinction_method none
_refine_ls_goodness_of_fit_ref 1.057
_refine_ls_hydrogen_treatment constr
_refine_ls_matrix_type full
_refine_ls_number_parameters 318
_refine_ls_number_reflns 5451
_refine_ls_number_restraints 0
_refine_ls_restrained_S_all 1.057
_refine_ls_R_factor_all 0.0361
_refine_ls_R_factor_gt 0.0285
_refine_ls_shift/su_max 0.001
_refine_ls_shift/su_mean 0.000
_refine_ls_structure_factor_coef Fsqd
_refine_ls_weighting_details 'w=1/[\s^2^(Fo^2^)+(0.0390P)^2^+0.8980P] where P=(Fo^2^+2Fc^2^)/3'
_refine_ls_weighting_scheme calc
_refine_ls_wR_factor_gt 0.0734
_refine_ls_wR_factor_ref 0.0770
_reflns_Friedel_coverage 0.000
_reflns_number_gt 4688
_reflns_number_total 5451
_reflns_threshold_expression 'I > 2\s(I)'
_cod_data_source_file c6dt02657e2.cif
_cod_data_source_block fcp164
_cod_depositor_comments 'Adding full bibliography for 7040335.cif.'
_cod_database_code 7040335
_shelx_space_group_comment
;
The symmetry employed for this shelxl refinement is uniquely defined
by the following loop, which should always be used as a source of
symmetry information in preference to the above space-group names.
They are only intended as comments.
;
_shelx_estimated_absorpt_t_max 0.831
_shelx_estimated_absorpt_t_min 0.747
_olex2_refinement_description
;
1. Fixed Uiso
 At 1.2 times of:
  All C(H) groups
 At 1.5 times of:
  All C(H,H,H) groups
2.a Aromatic/amide H refined with riding coordinates:
 C00A(H00A), C00B(H00B), C00D(H00D), C00E(H00E), C00G(H00G), C00H(H00H),
 C00I(H00I), C00J(H00J), C00L(H00L), C00M(H00M), C00N(H00N), C00O(H00O),
 C00Q(H00Q), C00R(H00R), C00T(H00T), C00U(H00U), C00W(H00W), C00X(H00X)
2.b Idealised Me refined as rotating group:
 C00Y(H00C,H00F,H00K), C00Z(H00P,H00S,H00V)
;
_shelx_shelxl_version_number 2014/7
_olex2_submission_original_sample_id fcp16_4
_olex2_submission_special_instructions 'No special instructions were received'

loop_
_space_group_symop_operation_xyz
'x, y, z'
'-x, y+1/2, -z+1/2'
'-x, -y, -z'
'x, -y-1/2, z-1/2'

loop_
_atom_site_label
_atom_site_type_symbol
_atom_site_fract_x
_atom_site_fract_y
_atom_site_fract_z
_atom_site_U_iso_or_equiv
_atom_site_adp_type
_atom_site_occupancy
_atom_site_site_symmetry_order
_atom_site_calc_flag
_atom_site_refinement_flags_posn
Zn01 Zn 0.31222(2) 0.45998(2) 0.79167(2) 0.02240(7) Uani 1 1 d .
O002 O 0.50339(14) 0.43218(7) 0.73410(8) 0.0336(3) Uani 1 1 d .
N003 N 0.36819(14) 0.54146(7) 0.88340(8) 0.0199(3) Uani 1 1 d .
N004 N 0.23690(15) 0.54291(7) 0.70687(8) 0.0211(3) Uani 1 1 d .
O005 O 0.18764(18) 0.40158(8) 0.88020(10) 0.0486(4) Uani 1 1 d .
O006 O 0.10834(18) 0.38568(8) 0.74656(10) 0.0478(4) Uani 1 1 d .
O007 O 0.4999(2) 0.31600(9) 0.77622(12) 0.0633(5) Uani 1 1 d .
C008 C 0.63785(16) 0.63100(9) 0.63283(9) 0.0207(3) Uani 1 1 d .
C009 C 0.43301(16) 0.60469(8) 0.85546(9) 0.0193(3) Uani 1 1 d .
C00A C 0.46902(18) 0.66164(9) 0.91322(10) 0.0254(3) Uani 1 1 d .
H00A H 0.5126 0.7063 0.8924 0.030 Uiso 1 1 calc R
C00B C 0.44023(19) 0.65211(10) 1.00169(11) 0.0295(4) Uani 1 1 d .
H00B H 0.4666 0.6897 1.0424 0.035 Uiso 1 1 calc R
C00C C 0.60372(17) 0.62662(8) 0.72859(9) 0.0190(3) Uani 1 1 d .
C00D C 0.33758(18) 0.53360(9) 0.96933(10) 0.0242(3) Uani 1 1 d .
H00D H 0.2900 0.4894 0.9888 0.029 Uiso 1 1 calc R
C00E C 0.0685(2) 0.58798(10) 0.59400(12) 0.0328(4) Uani 1 1 d .
H00E H -0.0205 0.5811 0.5577 0.039 Uiso 1 1 calc R
C00F C 0.74484(17) 0.63259(8) 0.78612(9) 0.0206(3) Uani 1 1 d .
C00G C 0.28537(19) 0.66010(9) 0.64156(11) 0.0270(3) Uani 1 1 d .
H00G H 0.3457 0.7039 0.6389 0.032 Uiso 1 1 calc R
C00H C 0.1580(2) 0.65060(10) 0.58674(12) 0.0325(4) Uani 1 1 d .
H00H H 0.1325 0.6870 0.5444 0.039 Uiso 1 1 calc R
C00I C 0.62662(18) 0.56778(10) 0.58181(11) 0.0266(3) Uani 1 1 d .
H00I H 0.5939 0.5227 0.6073 0.032 Uiso 1 1 calc R
C00J C 0.81758(18) 0.70009(10) 0.80037(10) 0.0267(3) Uani 1 1 d .
H00J H 0.7743 0.7438 0.7762 0.032 Uiso 1 1 calc R
C00K C 0.32350(17) 0.60452(8) 0.70052(9) 0.0197(3) Uani 1 1 d .
C00L C 0.11043(19) 0.53548(9) 0.65491(11) 0.0281(3) Uani 1 1 d .
H00L H 0.0481 0.4926 0.6605 0.034 Uiso 1 1 calc R
C00M C 0.37290(19) 0.58743(10) 1.02987(10) 0.0275(3) Uani 1 1 d .
H00M H 0.3512 0.5801 1.0900 0.033 Uiso 1 1 calc R
C00N C 0.7249(2) 0.69842(10) 0.50664(11) 0.0318(4) Uani 1 1 d .
H00N H 0.7588 0.7432 0.4809 0.038 Uiso 1 1 calc R
C00O C 0.68734(18) 0.69663(9) 0.59494(10) 0.0259(3) Uani 1 1 d .
H00O H 0.6954 0.7400 0.6293 0.031 Uiso 1 1 calc R
C00P C 0.46169(17) 0.61186(8) 0.75970(9) 0.0191(3) Uani 1 1 d .
C00Q C 0.95334(19) 0.70359(11) 0.84997(11) 0.0342(4) Uani 1 1 d .
H00Q H 1.0032 0.7496 0.8594 0.041 Uiso 1 1 calc R
C00R C 0.6633(2) 0.57053(11) 0.49341(11) 0.0342(4) Uani 1 1 d .
H00R H 0.6539 0.5274 0.4586 0.041 Uiso 1 1 calc R
C00S C 0.0971(2) 0.37311(9) 0.82610(12) 0.0307(4) Uani 1 1 d .
C00T C 0.8090(2) 0.56908(10) 0.82203(11) 0.0295(4) Uani 1 1 d .
H00T H 0.7606 0.5228 0.8122 0.035 Uiso 1 1 calc R
C00U C 0.7134(2) 0.63550(11) 0.45599(11) 0.0349(4) Uani 1 1 d .
H00U H 0.7397 0.6370 0.3958 0.042 Uiso 1 1 calc R
C00V C 0.5511(2) 0.36625(9) 0.73188(11) 0.0296(4) Uani 1 1 d .
C00W C 1.0160(2) 0.64008(12) 0.88565(12) 0.0372(4) Uani 1 1 d .
H00W H 1.1090 0.6426 0.9194 0.045 Uiso 1 1 calc R
C00X C 0.9443(2) 0.57325(12) 0.87240(12) 0.0380(4) Uani 1 1 d .
H00X H 0.9871 0.5299 0.8976 0.046 Uiso 1 1 calc R
C00Y C -0.0275(2) 0.32149(11) 0.85885(14) 0.0427(5) Uani 1 1 d .
H00C H -0.0039 0.2711 0.8401 0.064 Uiso 1 1 calc GR
H00F H -0.1287 0.3364 0.8348 0.064 Uiso 1 1 calc GR
H00K H -0.0307 0.3235 0.9228 0.064 Uiso 1 1 calc GR
C00Z C 0.6814(2) 0.35219(12) 0.66724(15) 0.0469(5) Uani 1 1 d .
H00P H 0.6426 0.3600 0.6076 0.070 Uiso 1 1 calc GR
H00S H 0.7180 0.3013 0.6734 0.070 Uiso 1 1 calc GR
H00V H 0.7677 0.3861 0.6791 0.070 Uiso 1 1 calc GR

loop_
_atom_site_aniso_label
_atom_site_aniso_U_11
_atom_site_aniso_U_22
_atom_site_aniso_U_33
_atom_site_aniso_U_23
_atom_site_aniso_U_13
_atom_site_aniso_U_12
Zn01 0.02519(11) 0.02053(10) 0.02151(10) -0.00051(7) 0.00208(7) -0.00138(7)
O002 0.0321(6) 0.0266(6) 0.0421(7) -0.0018(5) 0.0123(5) 0.0031(5)
N003 0.0182(6) 0.0226(6) 0.0189(6) 0.0000(5) 0.0009(5) 0.0025(5)
N004 0.0184(6) 0.0240(7) 0.0208(6) -0.0018(5) 0.0004(5) 0.0000(5)
O005 0.0535(9) 0.0439(8) 0.0486(8) -0.0080(7) 0.0126(7) -0.0215(7)
O006 0.0533(9) 0.0438(8) 0.0464(8) 0.0118(7) 0.0111(7) -0.0068(7)
O007 0.0714(11) 0.0373(8) 0.0814(12) 0.0193(8) 0.0264(9) 0.0102(8)
C008 0.0157(7) 0.0283(8) 0.0180(7) 0.0007(6) -0.0001(5) 0.0011(6)
C009 0.0142(6) 0.0231(7) 0.0205(7) -0.0011(6) 0.0009(5) 0.0022(5)
C00A 0.0236(8) 0.0259(8) 0.0267(8) -0.0051(6) 0.0031(6) -0.0018(6)
C00B 0.0273(8) 0.0361(9) 0.0252(8) -0.0105(7) 0.0008(6) 0.0003(7)
C00C 0.0203(7) 0.0173(7) 0.0193(7) 0.0004(5) 0.0000(5) 0.0003(5)
C00D 0.0236(8) 0.0281(8) 0.0209(7) 0.0033(6) 0.0017(6) 0.0043(6)
C00E 0.0239(8) 0.0423(10) 0.0319(9) -0.0020(8) -0.0085(7) 0.0070(7)
C00F 0.0183(7) 0.0274(8) 0.0163(7) -0.0006(6) 0.0030(5) 0.0002(6)
C00G 0.0251(8) 0.0254(8) 0.0305(8) 0.0037(7) 0.0008(6) 0.0036(6)
C00H 0.0312(9) 0.0349(9) 0.0312(9) 0.0041(7) -0.0039(7) 0.0126(7)
C00I 0.0224(8) 0.0301(8) 0.0272(8) -0.0045(7) 0.0009(6) -0.0033(6)
C00J 0.0255(8) 0.0307(9) 0.0240(8) -0.0007(6) 0.0009(6) -0.0033(6)
C00K 0.0176(7) 0.0215(7) 0.0201(7) -0.0020(6) 0.0033(5) 0.0031(5)
C00L 0.0212(8) 0.0326(9) 0.0304(9) -0.0042(7) -0.0028(6) -0.0008(6)
C00M 0.0264(8) 0.0393(10) 0.0169(7) -0.0016(7) 0.0016(6) 0.0055(7)
C00N 0.0290(9) 0.0414(10) 0.0249(8) 0.0108(7) 0.0015(7) 0.0022(7)
C00O 0.0266(8) 0.0268(8) 0.0242(8) 0.0023(6) 0.0005(6) 0.0013(6)
C00P 0.0215(7) 0.0171(7) 0.0187(7) -0.0009(5) -0.0002(5) 0.0005(5)
C00Q 0.0236(8) 0.0491(11) 0.0299(9) -0.0108(8) 0.0013(7) -0.0086(8)
C00R 0.0273(9) 0.0482(11) 0.0270(9) -0.0138(8) 0.0006(7) -0.0034(8)
C00S 0.0300(9) 0.0189(8) 0.0434(10) -0.0019(7) 0.0143(7) 0.0005(6)
C00T 0.0288(8) 0.0311(9) 0.0286(8) 0.0024(7) 0.0006(7) 0.0035(7)
C00U 0.0272(8) 0.0610(13) 0.0165(8) 0.0012(8) 0.0001(6) 0.0020(8)
C00V 0.0303(8) 0.0269(9) 0.0315(9) -0.0016(7) -0.0058(7) 0.0004(7)
C00W 0.0189(8) 0.0631(13) 0.0297(9) -0.0094(8) -0.0039(7) 0.0062(8)
C00X 0.0307(9) 0.0497(12) 0.0334(10) 0.0025(8) -0.0020(7) 0.0154(8)
C00Y 0.0409(11) 0.0395(11) 0.0481(11) 0.0000(9) 0.0147(9) -0.0122(8)
C00Z 0.0399(11) 0.0467(12) 0.0542(13) -0.0082(10) 0.0080(9) 0.0118(9)

loop_
_atom_type_symbol
_atom_type_description
_atom_type_scat_dispersion_real
_atom_type_scat_dispersion_imag
_atom_type_scat_source
C C 0.0033 0.0016 'International Tables Vol C Tables 4.2.6.8 and 6.1.1.4'
H H 0.0000 0.0000 'International Tables Vol C Tables 4.2.6.8 and 6.1.1.4'
N N 0.0061 0.0033 'International Tables Vol C Tables 4.2.6.8 and 6.1.1.4'
O O 0.0106 0.0060 'International Tables Vol C Tables 4.2.6.8 and 6.1.1.4'
Zn Zn 0.2839 1.4301 'International Tables Vol C Tables 4.2.6.8 and 6.1.1.4'

loop_
_geom_angle_atom_site_label_1
_geom_angle_atom_site_label_2
_geom_angle_atom_site_label_3
_geom_angle
O002 Zn01 N003 107.31(5)
O002 Zn01 N004 99.54(5)
O002 Zn01 O005 128.32(6)
O002 Zn01 O006 110.83(5)
O002 Zn01 C00S 124.39(5)
N003 Zn01 O006 141.49(5)
N003 Zn01 C00S 118.27(5)
N004 Zn01 N003 88.60(5)
N004 Zn01 O006 90.25(5)
N004 Zn01 C00S 111.16(6)
O005 Zn01 N003 92.40(5)
O005 Zn01 N004 128.93(6)
O005 Zn01 O006 59.51(5)
O005 Zn01 C00S 29.81(6)
O006 Zn01 C00S 29.69(6)
C00V O002 Zn01 122.34(12)
C009 N003 Zn01 118.91(10)
C009 N003 C00D 118.87(13)
C00D N003 Zn01 122.19(11)
C00K N004 Zn01 118.33(10)
C00K N004 C00L 118.93(14)
C00L N004 Zn01 122.63(11)
C00S O005 Zn01 95.96(11)
C00S O006 Zn01 83.05(11)
C00I C008 C00C 119.44(14)
C00I C008 C00O 119.52(14)
C00O C008 C00C 120.98(14)
N003 C009 C00A 121.46(14)
N003 C009 C00P 117.20(13)
C00A C009 C00P 121.33(14)
C009 C00A H00A 120.5
C00B C00A C009 119.03(15)
C00B C00A H00A 120.5
C00A C00B H00B 120.4
C00M C00B C00A 119.25(15)
C00M C00B H00B 120.4
C00F C00C C008 114.05(12)
C00P C00C C008 122.88(13)
C00P C00C C00F 122.80(13)
N003 C00D H00D 118.8
N003 C00D C00M 122.38(15)
C00M C00D H00D 118.8
C00H C00E H00E 120.6
C00H C00E C00L 118.77(15)
C00L C00E H00E 120.6
C00J C00F C00C 121.10(14)
C00T C00F C00C 119.34(14)
C00T C00F C00J 119.47(15)
C00H C00G H00G 120.5
C00H C00G C00K 118.94(16)
C00K C00G H00G 120.5
C00E C00H C00G 119.56(16)
C00E C00H H00H 120.2
C00G C00H H00H 120.2
C008 C00I H00I 120.0
C008 C00I C00R 120.01(16)
C00R C00I H00I 120.0
C00F C00J H00J 120.0
C00Q C00J C00F 120.02(16)
C00Q C00J H00J 120.0
N004 C00K C00G 121.42(14)
N004 C00K C00P 117.87(13)
C00G C00K C00P 120.71(14)
N004 C00L C00E 122.33(16)
N004 C00L H00L 118.8
C00E C00L H00L 118.8
C00B C00M H00M 120.5
C00D C00M C00B 118.98(15)
C00D C00M H00M 120.5
C00O C00N H00N 119.7
C00U C00N H00N 119.7
C00U C00N C00O 120.55(16)
C008 C00O H00O 120.1
C00N C00O C008 119.84(16)
C00N C00O H00O 120.1
C009 C00P C00K 116.79(12)
C00C C00P C009 121.52(13)
C00C C00P C00K 121.65(13)
C00J C00Q H00Q 120.0
C00W C00Q C00J 120.06(17)
C00W C00Q H00Q 120.0
C00I C00R H00R 119.8
C00U C00R C00I 120.45(16)
C00U C00R H00R 119.8
O005 C00S Zn01 54.23(9)
O005 C00S C00Y 118.59(17)
O006 C00S Zn01 67.25(10)
O006 C00S O005 121.48(16)
O006 C00S C00Y 119.93(17)
C00Y C00S Zn01 172.82(14)
C00F C00T H00T 120.0
C00F C00T C00X 120.08(17)
C00X C00T H00T 120.0
C00N C00U H00U 120.2
C00R C00U C00N 119.63(15)
C00R C00U H00U 120.2
O002 C00V C00Z 114.62(16)
O007 C00V O002 125.00(18)
O007 C00V C00Z 120.39(17)
C00Q C00W H00W 119.9
C00X C00W C00Q 120.29(16)
C00X C00W H00W 119.9
C00T C00X H00X 120.0
C00W C00X C00T 120.07(17)
C00W C00X H00X 120.0
C00S C00Y H00C 109.5
C00S C00Y H00F 109.5
C00S C00Y H00K 109.5
H00C C00Y H00F 109.5
H00C C00Y H00K 109.5
H00F C00Y H00K 109.5
C00V C00Z H00P 109.5
C00V C00Z H00S 109.5
C00V C00Z H00V 109.5
H00P C00Z H00S 109.5
H00P C00Z H00V 109.5
H00S C00Z H00V 109.5

loop_
_geom_bond_atom_site_label_1
_geom_bond_atom_site_label_2
_geom_bond_distance
Zn01 O002 1.9369(12)
Zn01 N003 2.0932(13)
Zn01 N004 2.0880(13)
Zn01 O005 2.0315(14)
Zn01 O006 2.3136(15)
Zn01 C00S 2.4903(17)
O002 C00V 1.267(2)
N003 C009 1.3473(19)
N003 C00D 1.3503(19)
N004 C00K 1.348(2)
N004 C00L 1.349(2)
O005 C00S 1.245(2)
O006 C00S 1.243(2)
O007 C00V 1.221(2)
C008 C00C 1.498(2)
C008 C00I 1.391(2)
C008 C00O 1.393(2)
C009 C00A 1.394(2)
C009 C00P 1.493(2)
C00A H00A 0.9500
C00A C00B 1.389(2)
C00B H00B 0.9500
C00B C00M 1.380(2)
C00C C00F 1.498(2)
C00C C00P 1.341(2)
C00D H00D 0.9500
C00D C00M 1.379(2)
C00E H00E 0.9500
C00E C00H 1.378(3)
C00E C00L 1.379(2)
C00F C00J 1.393(2)
C00F C00T 1.390(2)
C00G H00G 0.9500
C00G C00H 1.385(2)
C00G C00K 1.391(2)
C00H H00H 0.9500
C00I H00I 0.9500
C00I C00R 1.392(2)
C00J H00J 0.9500
C00J C00Q 1.389(2)
C00K C00P 1.495(2)
C00L H00L 0.9500
C00M H00M 0.9500
C00N H00N 0.9500
C00N C00O 1.392(2)
C00N C00U 1.384(3)
C00O H00O 0.9500
C00Q H00Q 0.9500
C00Q C00W 1.384(3)
C00R H00R 0.9500
C00R C00U 1.382(3)
C00S C00Y 1.511(2)
C00T H00T 0.9500
C00T C00X 1.393(2)
C00U H00U 0.9500
C00V C00Z 1.521(3)
C00W H00W 0.9500
C00W C00X 1.376(3)
C00X H00X 0.9500
C00Y H00C 0.9800
C00Y H00F 0.9800
C00Y H00K 0.9800
C00Z H00P 0.9800
C00Z H00S 0.9800
C00Z H00V 0.9800
